data_4322090
loop_
_publ_author_name
'Dianne D. Ellis'
'Samantha M. Couchman'
'John C. Jeffery'
'John M. Malget'
'F. Gordon A. Stone'

_publ_contact_author_address
; Department of Chemistry
  Baylor University
  PO Box 97348
  Waco
  TX, 76798-7348
;
_publ_contact_author_email Gordon_Stone@bearmail.baylor.edu
_publ_contact_author_fax '(254) 710 2403'
_publ_contact_author_name 'Prof. F. Gordon A. Stone'
_publ_contact_author_phone '(254) 710 4427'
_publ_section_title
;
 The Reagent [K(18-crown-6)][RuH(PPh3)2(\h5-7,8-C2B9H11)] as a Precursor
 to New Ruthenacarborane Complexes
;
_journal_name_full 'Inorganic Chemistry'
_journal_page_first 2981
_journal_page_last 2988
_journal_paper_doi 10.1021/ic990057q
_journal_volume 38
_journal_year 1999
_chemical_formula_moiety 'C39 H41 B9 O P2 Ru'
_chemical_formula_structural '[Ru(CO)(PPh~3~)~2~(\h^5^-7,8-C~2~B~9~H~11~)]'
_chemical_formula_sum 'C39 H41 B9 O P2 Ru'
_chemical_formula_weight 786.02
_chemical_name_systematic
; 
 ? 
;
_space_group_IT_number 14
_symmetry_cell_setting monoclinic
_symmetry_space_group_name_Hall '-P 2yn'
_symmetry_space_group_name_H-M 'P 1 21/n 1'
_atom_sites_solution_hydrogens geom
_atom_sites_solution_primary direct
_atom_sites_solution_secondary difmap
_audit_creation_method SHELXL
_cell_angle_alpha 90.00
_cell_angle_beta 91.633(12)
_cell_angle_gamma 90.00
_cell_formula_units_Z 4
_cell_length_a 10.3868(10)
_cell_length_b 15.789(2)
_cell_length_c 22.848(3)
_cell_measurement_reflns_used 150
_cell_measurement_temperature 173(2)
_cell_measurement_theta_max 50
_cell_measurement_theta_min 5
_cell_volume 3745.5(8)
_computing_cell_refinement 'SAINT (Siemens, 1995)'
_computing_data_collection 'SMART (Siemens, 1995)'
_computing_data_reduction 'SAINT (Siemens, 1995)'
_computing_molecular_graphics 'SHELXTL (Siemens, 1995)'
_computing_publication_material 'SHELXTL (Siemens, 1995)'
_computing_structure_refinement 'SHELXTL (Siemens, 1995)'
_computing_structure_solution 'SHELXTL (Siemens, 1995)'
_diffrn_ambient_temperature 173(2)
_diffrn_detector_area_resol_mean 60
_diffrn_measurement_device 'Siemens SMART CCD Area Detector'
_diffrn_measurement_method '\w rotation with narrow frames'
_diffrn_radiation_monochromator graphite
_diffrn_radiation_source 'fine-focus sealed tube'
_diffrn_radiation_type MoK\a
_diffrn_radiation_wavelength 0.71073
_diffrn_reflns_av_R_equivalents 0.0451
_diffrn_reflns_av_sigmaI/netI 0.0686
_diffrn_reflns_limit_h_max 12
_diffrn_reflns_limit_h_min -13
_diffrn_reflns_limit_k_max 15
_diffrn_reflns_limit_k_min -20
_diffrn_reflns_limit_l_max 29
_diffrn_reflns_limit_l_min -29
_diffrn_reflns_number 20729
_diffrn_reflns_theta_full 49.42
_diffrn_reflns_theta_max 27.49
_diffrn_reflns_theta_min 1.57
_diffrn_standards_decay_% none
_exptl_absorpt_coefficient_mu 0.537
_exptl_absorpt_correction_T_max 0.758
_exptl_absorpt_correction_T_min 0.894
_exptl_absorpt_correction_type 'SADABS (Sheldrick, 1995)'
_exptl_crystal_colour yellow
_exptl_crystal_density_diffrn 1.394
_exptl_crystal_description prism
_exptl_crystal_F_000 1608
_exptl_crystal_size_max 0.31
_exptl_crystal_size_mid 0.15
_exptl_crystal_size_min 0.10
_refine_diff_density_max 0.365
_refine_diff_density_min -0.461
_refine_diff_density_rms 0.074
_refine_ls_extinction_method none
_refine_ls_goodness_of_fit_all 0.982
_refine_ls_goodness_of_fit_obs 1.033
_refine_ls_hydrogen_treatment 'see text'
_refine_ls_matrix_type full
_refine_ls_number_parameters 469
_refine_ls_number_reflns 8428
_refine_ls_number_restraints 0
_refine_ls_restrained_S_all 1.198
_refine_ls_restrained_S_obs 1.033
_refine_ls_R_factor_all 0.0700
_refine_ls_R_factor_obs 0.0367
_refine_ls_shift/esd_max -0.002
_refine_ls_shift/esd_mean 0.000
_refine_ls_structure_factor_coef Fsqd
_refine_ls_weighting_details 'w=1/[\s^2^(Fo^2^)+(0.0305P)^2^] where P=(Max(Fo^2^+2Fc^2^))/3'
_refine_ls_weighting_scheme calc
_refine_ls_wR_factor_all 0.0952
_refine_ls_wR_factor_obs 0.0681
_reflns_number_observed 5934
_reflns_number_total 8431
_reflns_observed_criterion >2sigma(I)
_cod_data_source_file ic990057q_2.cif
_cod_data_source_block 3a
_cod_depositor_comments
;
The following automatic conversions were performed:

'_refine_ls_weighting_scheme' value 'calc
w=1/[\s^2^(Fo^2^)+(0.0305P)^2^] where P=(Max(Fo^2^+2Fc^2^))/3' was
changed to 'calc'. New tag '_refine_ls_weighting_details' was
created. The value of the new tag was set to
'w=1/[\s^2^(Fo^2^)+(0.0305P)^2^] where P=(Max(Fo^2^+2Fc^2^))/3'.

Automatic conversion script
Id: cif_fix_values 3143 2015-03-26 13:38:13Z robertas 
;
_cod_original_sg_symbol_H-M 'P 21/n'
_cod_database_code 4322090

loop_
_symmetry_equiv_pos_as_xyz
'x, y, z'
'-x+1/2, y+1/2, -z+1/2'
'-x, -y, -z'
'x-1/2, -y-1/2, z-1/2'

loop_
_atom_site_aniso_label
_atom_site_aniso_U_11
_atom_site_aniso_U_22
_atom_site_aniso_U_33
_atom_site_aniso_U_23
_atom_site_aniso_U_13
_atom_site_aniso_U_12
Ru 0.01835(11) 0.01767(11) 0.01773(11) -0.00015(10) 0.00114(8) 0.00076(10)
P1 0.0209(4) 0.0190(4) 0.0232(4) -0.0007(3) 0.0021(3) 0.0003(3)
P2 0.0223(4) 0.0183(4) 0.0179(4) -0.0012(3) 0.0009(3) 0.0006(3)
O 0.0506(15) 0.0440(14) 0.0276(11) -0.0075(9) 0.0157(11) 0.0026(10)
C 0.027(2) 0.019(2) 0.029(2) -0.0007(11) -0.0020(13) 0.0003(11)
C1 0.029(2) 0.025(2) 0.031(2) 0.0049(13) -0.0034(13) 0.0005(13)
C2 0.0213(15) 0.035(2) 0.0190(14) 0.0040(12) 0.0016(11) 0.0008(13)
B3 0.024(2) 0.022(2) 0.0145(15) 0.0015(12) -0.0042(13) 0.0000(13)
B4 0.020(2) 0.024(2) 0.020(2) 0.0002(13) -0.0019(13) -0.0030(13)
B5 0.021(2) 0.028(2) 0.024(2) 0.0031(14) -0.0003(14) 0.0049(14)
B6 0.025(2) 0.035(2) 0.039(2) 0.014(2) -0.006(2) 0.004(2)
B7 0.031(2) 0.052(2) 0.025(2) 0.015(2) -0.005(2) -0.002(2)
B8 0.027(2) 0.054(2) 0.017(2) 0.001(2) -0.0024(15) 0.002(2)
B9 0.022(2) 0.036(2) 0.023(2) -0.0017(14) -0.0032(14) -0.0027(15)
B10 0.019(2) 0.037(2) 0.028(2) 0.005(2) -0.0020(14) 0.002(2)
B11 0.022(2) 0.051(2) 0.027(2) 0.012(2) -0.0064(15) -0.001(2)
C21 0.022(2) 0.0179(14) 0.0261(15) 0.0002(11) -0.0016(12) -0.0046(12)
C22 0.040(2) 0.027(2) 0.031(2) -0.0022(13) -0.0052(15) 0.0042(14)
C23 0.069(3) 0.025(2) 0.028(2) -0.0026(14) -0.014(2) -0.001(2)
C24 0.049(2) 0.025(2) 0.047(2) 0.0064(15) -0.026(2) -0.004(2)
C25 0.031(2) 0.034(2) 0.050(2) 0.010(2) -0.010(2) 0.001(2)
C26 0.031(2) 0.025(2) 0.030(2) 0.0030(13) -0.0026(13) -0.0021(14)
C31 0.0161(14) 0.0248(15) 0.0221(14) 0.0007(11) -0.0003(11) -0.0025(11)
C32 0.0226(15) 0.027(2) 0.0265(15) 0.0011(12) -0.0042(12) 0.0021(12)
C33 0.022(2) 0.046(2) 0.023(2) -0.0048(13) -0.0016(13) 0.0025(13)
C34 0.037(2) 0.061(2) 0.028(2) 0.010(2) 0.0098(15) 0.000(2)
C35 0.060(2) 0.039(2) 0.044(2) 0.019(2) 0.011(2) 0.006(2)
C36 0.038(2) 0.031(2) 0.039(2) 0.0083(14) 0.006(2) 0.0061(14)
C41 0.024(2) 0.0173(14) 0.0228(15) 0.0009(11) -0.0009(12) 0.0011(12)
C42 0.021(2) 0.027(2) 0.044(2) -0.0023(14) -0.0015(14) 0.0016(13)
C43 0.035(2) 0.022(2) 0.045(2) -0.0073(14) -0.001(2) -0.0022(14)
C44 0.040(2) 0.022(2) 0.034(2) -0.0060(13) 0.0018(15) 0.0048(14)
C45 0.025(2) 0.030(2) 0.027(2) -0.0029(13) 0.0040(13) 0.0061(13)
C46 0.025(2) 0.025(2) 0.025(2) -0.0005(12) 0.0037(12) -0.0016(12)
C51 0.0232(15) 0.0188(14) 0.0194(14) 0.0037(11) -0.0035(12) 0.0014(11)
C52 0.026(2) 0.025(2) 0.025(2) -0.0004(12) -0.0003(13) -0.0002(12)
C53 0.042(2) 0.028(2) 0.026(2) -0.0073(13) -0.0032(14) -0.0021(14)
C54 0.045(2) 0.029(2) 0.033(2) -0.0009(14) -0.004(2) -0.0130(15)
C55 0.030(2) 0.034(2) 0.033(2) 0.0076(14) 0.0022(14) -0.0049(14)
C56 0.030(2) 0.025(2) 0.025(2) 0.0008(12) 0.0014(13) 0.0029(13)
C61 0.0210(15) 0.0266(15) 0.0189(14) -0.0006(11) -0.0006(12) 0.0014(12)
C62 0.029(2) 0.025(2) 0.027(2) 0.0018(12) -0.0025(13) 0.0022(13)
C63 0.030(2) 0.039(2) 0.029(2) 0.0105(14) -0.0014(14) 0.0010(14)
C64 0.038(2) 0.057(2) 0.020(2) 0.0041(15) -0.0029(14) 0.004(2)
C65 0.070(3) 0.044(2) 0.024(2) -0.010(2) -0.008(2) -0.002(2)
C66 0.054(2) 0.027(2) 0.024(2) -0.0031(13) -0.006(2) -0.0018(15)
C71 0.0229(15) 0.0146(13) 0.0272(15) 0.0001(11) 0.0035(12) 0.0015(11)
C72 0.028(2) 0.026(2) 0.029(2) -0.0007(12) -0.0002(13) -0.0010(13)
C73 0.025(2) 0.036(2) 0.043(2) 0.0026(15) -0.0030(15) 0.0003(14)
C74 0.025(2) 0.026(2) 0.054(2) -0.0019(15) 0.012(2) -0.0020(13)
C75 0.035(2) 0.027(2) 0.034(2) -0.0016(13) 0.0110(15) 0.0016(14)
C76 0.027(2) 0.024(2) 0.029(2) 0.0026(12) 0.0029(13) 0.0014(12)

loop_
_atom_site_label
_atom_site_type_symbol
_atom_site_fract_x
_atom_site_fract_y
_atom_site_fract_z
_atom_site_U_iso_or_equiv
_atom_site_thermal_displace_type
_atom_site_occupancy
_atom_site_calc_flag
_atom_site_refinement_flags
_atom_site_disorder_group
Ru Ru 0.38048(2) 0.729026(13) 0.129214(9) 0.01790(6) Uani 1 d . .
P1 P 0.55260(7) 0.82933(4) 0.14291(3) 0.0210(2) Uani 1 d . .
P2 P 0.48355(7) 0.60251(4) 0.16341(3) 0.0195(2) Uani 1 d . .
O O 0.2716(2) 0.75399(13) 0.24802(9) 0.0405(6) Uani 1 d . .
C C 0.3211(3) 0.7446(2) 0.20419(13) 0.0253(6) Uani 1 d . .
C1 C 0.3079(3) 0.8205(2) 0.06067(12) 0.0285(7) Uani 1 d . .
H1 H 0.3626(3) 0.8799(2) 0.07126(12) 0.034 Uiso 1 calc R .
C2 C 0.3769(3) 0.7389(2) 0.02976(11) 0.0249(6) Uani 1 d . .
H2 H 0.4810(3) 0.7405(2) 0.01826(11) 0.030 Uiso 1 calc R .
B3 B 0.3114(3) 0.6475(2) 0.05200(13) 0.0200(7) Uani 1 d . .
H3 H 0.3654(3) 0.5863(2) 0.05579(13) 0.024 Uiso 1 calc R .
B4 B 0.1845(3) 0.6734(2) 0.10008(13) 0.0214(7) Uani 1 d . .
H4 H 0.1497(3) 0.6305(2) 0.13532(13) 0.026 Uiso 1 calc R .
B5 B 0.1856(3) 0.7885(2) 0.10522(14) 0.0248(7) Uani 1 d . .
H5 H 0.1518(3) 0.8241(2) 0.14433(14) 0.030 Uiso 1 calc R .
B6 B 0.1513(3) 0.8299(2) 0.0335(2) 0.0329(8) Uani 1 d . .
H6 H 0.0997(3) 0.8916(2) 0.0272(2) 0.039 Uiso 1 calc R .
B7 B 0.2744(3) 0.7998(2) -0.0138(2) 0.0364(9) Uani 1 d . .
H7 H 0.3047(3) 0.8412(2) -0.0508(2) 0.044 Uiso 1 calc R .
B8 B 0.2748(3) 0.6892(2) -0.01911(14) 0.0330(8) Uani 1 d . .
H8 H 0.3054(3) 0.6571(2) -0.06019(14) 0.040 Uiso 1 calc R .
B9 B 0.1515(3) 0.6480(2) 0.02468(14) 0.0270(7) Uani 1 d . .
H9 H 0.0994(3) 0.5882(2) 0.01234(14) 0.032 Uiso 1 calc R .
B10 B 0.0740(3) 0.7361(2) 0.05778(14) 0.0279(7) Uani 1 d . .
H10 H -0.0310(3) 0.7352(2) 0.06760(14) 0.033 Uiso 1 calc R .
B11 B 0.1277(3) 0.7436(2) -0.01529(15) 0.0335(9) Uani 1 d . .
H11 H 0.0580(3) 0.7472(2) -0.05353(15) 0.040 Uiso 1 calc R .
C21 C 0.6866(3) 0.8171(2) 0.19688(12) 0.0222(6) Uani 1 d . .
C22 C 0.6695(3) 0.8469(2) 0.25364(13) 0.0329(7) Uani 1 d . .
H22 H 0.5905(3) 0.8731(2) 0.26319(13) 0.039 Uiso 1 calc R .
C23 C 0.7667(3) 0.8387(2) 0.29636(14) 0.0413(9) Uani 1 d . .
H23 H 0.7542(3) 0.8593(2) 0.33486(14) 0.050 Uiso 1 calc R .
C24 C 0.8813(3) 0.8006(2) 0.28259(15) 0.0407(9) Uani 1 d . .
H24 H 0.9478(3) 0.7946(2) 0.31173(15) 0.049 Uiso 1 calc R .
C25 C 0.8997(3) 0.7713(2) 0.22709(14) 0.0384(8) Uani 1 d . .
H25 H 0.9792(3) 0.7455(2) 0.21785(14) 0.046 Uiso 1 calc R .
C26 C 0.8025(3) 0.7789(2) 0.18391(12) 0.0290(7) Uani 1 d . .
H26 H 0.8158(3) 0.7579(2) 0.14559(12) 0.035 Uiso 1 calc R .
C31 C 0.6327(2) 0.8491(2) 0.07321(11) 0.0210(6) Uani 1 d . .
C32 C 0.7006(3) 0.7826(2) 0.04797(12) 0.0254(6) Uani 1 d . .
H32 H 0.7040(3) 0.7291(2) 0.06700(12) 0.030 Uiso 1 calc R .
C33 C 0.7627(3) 0.7934(2) -0.00422(12) 0.0303(7) Uani 1 d . .
H33 H 0.8108(3) 0.7481(2) -0.02003(12) 0.036 Uiso 1 calc R .
C34 C 0.7551(3) 0.8695(2) -0.03328(14) 0.0416(8) Uani 1 d . .
H34 H 0.7977(3) 0.8770(2) -0.06918(14) 0.050 Uiso 1 calc R .
C35 C 0.6854(3) 0.9346(2) -0.00994(15) 0.0475(9) Uani 1 d . .
H35 H 0.6786(3) 0.9869(2) -0.03040(15) 0.057 Uiso 1 calc R .
C36 C 0.6247(3) 0.9253(2) 0.04307(13) 0.0359(8) Uani 1 d . .
H36 H 0.5775(3) 0.9712(2) 0.05872(13) 0.043 Uiso 1 calc R .
C41 C 0.4992(3) 0.9368(2) 0.16292(11) 0.0214(6) Uani 1 d . .
C42 C 0.5921(3) 1.0007(2) 0.16858(13) 0.0304(7) Uani 1 d . .
H42 H 0.6805(3) 0.9870(2) 0.16448(13) 0.037 Uiso 1 calc R .
C43 C 0.5574(3) 1.0829(2) 0.17999(13) 0.0341(7) Uani 1 d . .
H43 H 0.6216(3) 1.1256(2) 0.18364(13) 0.041 Uiso 1 calc R .
C44 C 0.4285(3) 1.1038(2) 0.18619(13) 0.0320(7) Uani 1 d . .
H44 H 0.4042(3) 1.1608(2) 0.19352(13) 0.038 Uiso 1 calc R .
C45 C 0.3361(3) 1.0412(2) 0.18162(12) 0.0273(7) Uani 1 d . .
H45 H 0.2480(3) 1.0551(2) 0.18628(12) 0.033 Uiso 1 calc R .
C46 C 0.3715(3) 0.9577(2) 0.17017(12) 0.0250(6) Uani 1 d . .
H46 H 0.3073(3) 0.9150(2) 0.16734(12) 0.030 Uiso 1 calc R .
C51 C 0.3922(3) 0.5056(2) 0.14661(11) 0.0206(6) Uani 1 d . .
C52 C 0.4365(3) 0.4405(2) 0.11141(12) 0.0257(6) Uani 1 d . .
H52 H 0.5177(3) 0.4459(2) 0.09368(12) 0.031 Uiso 1 calc R .
C53 C 0.3639(3) 0.3679(2) 0.10185(12) 0.0319(7) Uani 1 d . .
H53 H 0.3952(3) 0.3242(2) 0.07750(12) 0.038 Uiso 1 calc R .
C54 C 0.2461(3) 0.3590(2) 0.12762(13) 0.0358(8) Uani 1 d . .
H54 H 0.1961(3) 0.3094(2) 0.12075(13) 0.043 Uiso 1 calc R .
C55 C 0.2008(3) 0.4224(2) 0.16352(13) 0.0320(7) Uani 1 d . .
H55 H 0.1204(3) 0.4161(2) 0.18184(13) 0.038 Uiso 1 calc R .
C56 C 0.2734(3) 0.4953(2) 0.17263(12) 0.0267(6) Uani 1 d . .
H56 H 0.2415(3) 0.5389(2) 0.19698(12) 0.032 Uiso 1 calc R .
C61 C 0.5087(3) 0.5880(2) 0.24284(11) 0.0222(6) Uani 1 d . .
C62 C 0.5069(3) 0.5073(2) 0.26857(12) 0.0270(6) Uani 1 d . .
H62 H 0.4875(3) 0.4592(2) 0.24498(12) 0.032 Uiso 1 calc R .
C63 C 0.5330(3) 0.4970(2) 0.32787(13) 0.0327(7) Uani 1 d . .
H63 H 0.5314(3) 0.4421(2) 0.34481(13) 0.039 Uiso 1 calc R .
C64 C 0.5615(3) 0.5669(2) 0.36246(13) 0.0384(8) Uani 1 d . .
H64 H 0.5782(3) 0.5602(2) 0.40330(13) 0.046 Uiso 1 calc R .
C65 C 0.5655(3) 0.6466(2) 0.33724(13) 0.0462(9) Uani 1 d . .
H65 H 0.5875(3) 0.6946(2) 0.36059(13) 0.055 Uiso 1 calc R .
C66 C 0.5378(3) 0.6564(2) 0.27845(12) 0.0351(8) Uani 1 d . .
H66 H 0.5386(3) 0.7116(2) 0.26192(12) 0.042 Uiso 1 calc R .
C71 C 0.6437(3) 0.5782(2) 0.13587(12) 0.0215(6) Uani 1 d . .
C72 C 0.7485(3) 0.5648(2) 0.17406(13) 0.0278(7) Uani 1 d . .
H72 H 0.7383(3) 0.5692(2) 0.21513(13) 0.033 Uiso 1 calc R .
C73 C 0.8678(3) 0.5449(2) 0.15221(14) 0.0347(7) Uani 1 d . .
H73 H 0.9392(3) 0.5364(2) 0.17848(14) 0.042 Uiso 1 calc R .
C74 C 0.8842(3) 0.5373(2) 0.09276(14) 0.0345(8) Uani 1 d . .
H74 H 0.9659(3) 0.5223(2) 0.07822(14) 0.041 Uiso 1 calc R .
C75 C 0.7807(3) 0.5516(2) 0.05424(13) 0.0321(7) Uani 1 d . .
H75 H 0.7913(3) 0.5471(2) 0.01320(13) 0.038 Uiso 1 calc R .
C76 C 0.6621(3) 0.5726(2) 0.07594(12) 0.0265(6) Uani 1 d . .
H76 H 0.5919(3) 0.5833(2) 0.04945(12) 0.032 Uiso 1 calc R .

loop_
_atom_type_symbol
_atom_type_description
_atom_type_scat_dispersion_real
_atom_type_scat_dispersion_imag
_atom_type_scat_source
C C 0.0033 0.0016 'International Tables Vol C Tables 4.2.6.8 and 6.1.1.4'
H H 0.0000 0.0000 'International Tables Vol C Tables 4.2.6.8 and 6.1.1.4'
B B 0.0013 0.0007 'International Tables Vol C Tables 4.2.6.8 and 6.1.1.4'
O O 0.0106 0.0060 'International Tables Vol C Tables 4.2.6.8 and 6.1.1.4'
P P 0.1023 0.0942 'International Tables Vol C Tables 4.2.6.8 and 6.1.1.4'
Ru Ru -1.2594 0.8363 'International Tables Vol C Tables 4.2.6.8 and 6.1.1.4'

loop_
_geom_angle_atom_site_label_1
_geom_angle_atom_site_label_2
_geom_angle_atom_site_label_3
_geom_angle
_geom_angle_site_symmetry_1
_geom_angle_site_symmetry_3
_geom_angle_publ_flag
C Ru C1 116.43(11) . . yes
C Ru C2 156.46(11) . . yes
C1 Ru C2 42.62(10) . . yes
C Ru B3 133.12(11) . . yes
C1 Ru B3 74.43(10) . . yes
C2 Ru B3 43.25(10) . . yes
C Ru B5 81.44(12) . . yes
C1 Ru B5 44.78(11) . . yes
C2 Ru B5 75.12(11) . . yes
B3 Ru B5 77.84(11) . . yes
C Ru B4 90.19(11) . . yes
C1 Ru B4 76.49(11) . . yes
C2 Ru B4 75.40(10) . . yes
B3 Ru B4 45.91(11) . . yes
B5 Ru B4 46.84(10) . . yes
C Ru P2 88.10(8) . . yes
C1 Ru P2 154.85(8) . . yes
C2 Ru P2 112.23(7) . . yes
B3 Ru P2 84.80(8) . . yes
B5 Ru P2 143.97(8) . . yes
B4 Ru P2 99.23(8) . . yes
C Ru P1 93.32(9) . . yes
C1 Ru P1 84.31(8) . . yes
C2 Ru P1 94.35(7) . . yes
B3 Ru P1 133.54(8) . . yes
B5 Ru P1 114.29(8) . . yes
B4 Ru P1 159.96(8) . . yes
P2 Ru P1 100.60(3) . . yes
C21 P1 C31 104.16(12) . . ?
C21 P1 C41 99.05(12) . . ?
C31 P1 C41 101.79(12) . . ?
C21 P1 Ru 124.25(9) . . yes
C31 P1 Ru 110.59(8) . . yes
C41 P1 Ru 114.23(9) . . yes
C51 P2 C71 102.86(12) . . ?
C51 P2 C61 99.23(12) . . ?
C71 P2 C61 101.96(12) . . ?
C51 P2 Ru 113.87(8) . . yes
C71 P2 Ru 117.69(9) . . yes
C61 P2 Ru 118.48(9) . . yes
O C Ru 172.8(3) . . yes
C2 C1 B5 111.2(2) . . ?
C2 C1 B6 109.3(2) . . ?
B5 C1 B6 62.4(2) . . ?
C2 C1 B7 61.0(2) . . ?
B5 C1 B7 112.8(2) . . ?
B6 C1 B7 60.7(2) . . ?
C2 C1 Ru 69.74(13) . . yes
B5 C1 Ru 68.83(14) . . yes
B6 C1 Ru 126.8(2) . . yes
B7 C1 Ru 127.6(2) . . yes
C1 C2 B3 111.0(2) . . ?
C1 C2 B8 111.8(2) . . ?
B3 C2 B8 63.5(2) . . ?
C1 C2 B7 62.8(2) . . ?
B3 C2 B7 113.8(2) . . ?
B8 C2 B7 61.2(2) . . ?
C1 C2 Ru 67.65(13) . . yes
B3 C2 Ru 68.57(13) . . yes
B8 C2 Ru 127.8(2) . . yes
B7 C2 Ru 127.2(2) . . yes
C2 B3 B9 106.0(2) . . ?
C2 B3 B8 59.0(2) . . ?
B9 B3 B8 60.0(2) . . ?
C2 B3 B4 107.5(2) . . ?
B9 B3 B4 60.8(2) . . ?
B8 B3 B4 109.5(2) . . ?
C2 B3 Ru 68.18(13) . . ?
B9 B3 Ru 123.0(2) . . yes
B8 B3 Ru 123.4(2) . . yes
B4 B3 Ru 67.48(13) . . yes
B10 B4 B3 105.6(2) . . ?
B10 B4 B9 60.0(2) . . ?
B3 B4 B9 58.8(2) . . ?
B10 B4 B5 58.8(2) . . ?
B3 B4 B5 105.4(2) . . ?
B9 B4 B5 106.6(2) . . ?
B10 B4 Ru 119.8(2) . . yes
B3 B4 Ru 66.61(13) . . yes
B9 B4 Ru 120.5(2) . . yes
B5 B4 Ru 66.20(14) . . yes
C1 B5 B10 104.8(2) . . ?
C1 B5 B6 58.9(2) . . ?
B10 B5 B6 60.0(2) . . ?
C1 B5 B4 104.9(2) . . ?
B10 B5 B4 59.4(2) . . ?
B6 B5 B4 107.7(2) . . ?
C1 B5 Ru 66.39(13) . . yes
B10 B5 Ru 121.0(2) . . yes
B6 B5 Ru 121.4(2) . . yes
B4 B5 Ru 66.97(13) . . yes
C1 B6 B7 60.4(2) . . ?
C1 B6 B11 105.8(2) . . ?
B7 B6 B11 59.8(2) . . ?
C1 B6 B10 104.2(2) . . ?
B7 B6 B10 108.0(3) . . ?
B11 B6 B10 60.1(2) . . ?
C1 B6 B5 58.7(2) . . ?
B7 B6 B5 109.6(2) . . ?
B11 B6 B5 108.4(2) . . ?
B10 B6 B5 59.4(2) . . ?
C2 B7 B8 58.8(2) . . ?
C2 B7 C1 56.2(2) . . ?
B8 B7 C1 104.5(2) . . ?
C2 B7 B6 104.0(2) . . ?
B8 B7 B6 108.3(2) . . ?
C1 B7 B6 58.9(2) . . ?
C2 B7 B11 104.4(2) . . ?
B8 B7 B11 60.0(2) . . ?
C1 B7 B11 105.0(2) . . ?
B6 B7 B11 60.4(2) . . ?
C2 B8 B7 60.0(2) . . ?
C2 B8 B11 105.5(2) . . ?
B7 B8 B11 60.3(2) . . ?
C2 B8 B9 104.2(2) . . ?
B7 B8 B9 108.9(3) . . ?
B11 B8 B9 60.5(2) . . ?
C2 B8 B3 57.5(2) . . ?
B7 B8 B3 107.8(2) . . ?
B11 B8 B3 107.3(2) . . ?
B9 B8 B3 59.2(2) . . ?
B3 B9 B8 60.7(2) . . ?
B3 B9 B11 107.6(2) . . ?
B8 B9 B11 59.4(2) . . ?
B3 B9 B10 106.6(2) . . ?
B8 B9 B10 107.2(2) . . ?
B11 B9 B10 59.9(2) . . ?
B3 B9 B4 60.4(2) . . ?
B8 B9 B4 109.8(2) . . ?
B11 B9 B4 108.9(2) . . ?
B10 B9 B4 59.7(2) . . ?
B5 B10 B11 109.1(2) . . ?
B5 B10 B6 60.6(2) . . ?
B11 B10 B6 59.8(2) . . ?
B5 B10 B4 61.7(2) . . ?
B11 B10 B4 109.4(2) . . ?
B6 B10 B4 110.0(2) . . ?
B5 B10 B9 109.2(2) . . ?
B11 B10 B9 59.8(2) . . ?
B6 B10 B9 107.7(2) . . ?
B4 B10 B9 60.4(2) . . ?
B8 B11 B7 59.7(2) . . ?
B8 B11 B6 107.6(2) . . ?
B7 B11 B6 59.8(2) . . ?
B8 B11 B9 60.1(2) . . ?
B7 B11 B9 108.1(2) . . ?
B6 B11 B9 108.3(2) . . ?
B8 B11 B10 108.1(2) . . ?
B7 B11 B10 108.0(2) . . ?
B6 B11 B10 60.2(2) . . ?
B9 B11 B10 60.3(2) . . ?
C26 C21 C22 118.7(3) . . ?
C26 C21 P1 123.1(2) . . ?
C22 C21 P1 118.2(2) . . ?
C23 C22 C21 120.8(3) . . ?
C24 C23 C22 119.7(3) . . ?
C25 C24 C23 120.2(3) . . ?
C24 C25 C26 120.6(3) . . ?
C21 C26 C25 120.1(3) . . ?
C36 C31 C32 118.1(3) . . ?
C36 C31 P1 123.6(2) . . ?
C32 C31 P1 118.3(2) . . ?
C33 C32 C31 121.1(3) . . ?
C34 C33 C32 120.2(3) . . ?
C33 C34 C35 119.4(3) . . ?
C34 C35 C36 121.1(3) . . ?
C31 C36 C35 120.1(3) . . ?
C46 C41 C42 118.5(2) . . ?
C46 C41 P1 123.1(2) . . ?
C42 C41 P1 118.3(2) . . ?
C43 C42 C41 121.0(3) . . ?
C42 C43 C44 120.1(3) . . ?
C45 C44 C43 119.5(3) . . ?
C44 C45 C46 120.3(3) . . ?
C41 C46 C45 120.5(3) . . ?
C52 C51 C56 118.1(2) . . ?
C52 C51 P2 124.0(2) . . ?
C56 C51 P2 117.8(2) . . ?
C53 C52 C51 121.0(3) . . ?
C54 C53 C52 120.2(3) . . ?
C53 C54 C55 119.9(3) . . ?
C54 C55 C56 119.8(3) . . ?
C55 C56 C51 121.1(3) . . ?
C66 C61 C62 117.9(2) . . ?
C66 C61 P2 120.4(2) . . ?
C62 C61 P2 121.6(2) . . ?
C63 C62 C61 120.8(3) . . ?
C64 C63 C62 119.9(3) . . ?
C63 C64 C65 119.7(3) . . ?
C66 C65 C64 120.0(3) . . ?
C65 C66 C61 121.6(3) . . ?
C76 C71 C72 118.7(3) . . ?
C76 C71 P2 120.2(2) . . ?
C72 C71 P2 121.2(2) . . ?
C73 C72 C71 120.0(3) . . ?
C74 C73 C72 120.8(3) . . ?
C73 C74 C75 119.7(3) . . ?
C76 C75 C74 119.6(3) . . ?
C75 C76 C71 121.2(3) . . ?

loop_
_geom_bond_atom_site_label_1
_geom_bond_atom_site_label_2
_geom_bond_distance
_geom_bond_site_symmetry_2
_geom_bond_publ_flag
Ru C 1.854(3) . yes
Ru C1 2.245(3) . yes
Ru C2 2.277(3) . yes
Ru B3 2.283(3) . yes
Ru B5 2.284(3) . yes
Ru B4 2.298(3) . yes
Ru P2 2.3873(7) . yes
Ru P1 2.4021(7) . yes
P1 C21 1.843(3) . ?
P1 C31 1.844(3) . ?
P1 C41 1.846(3) . ?
P2 C51 1.835(3) . ?
P2 C71 1.835(3) . ?
P2 C61 1.840(3) . ?
O C 1.148(3) . yes
C1 C2 1.643(4) . ?
C1 B5 1.726(4) . ?
C1 B6 1.730(4) . ?
C1 B7 1.758(4) . ?
C2 B3 1.681(4) . ?
C2 B8 1.709(4) . ?
C2 B7 1.730(4) . ?
B3 B9 1.757(4) . ?
B3 B8 1.784(4) . ?
B3 B4 1.787(4) . ?
B4 B10 1.780(4) . ?
B4 B9 1.792(4) . ?
B4 B5 1.821(4) . ?
B5 B10 1.770(5) . ?
B5 B6 1.790(4) . ?
B6 B7 1.763(5) . ?
B6 B11 1.773(5) . ?
B6 B10 1.780(5) . ?
B7 B8 1.752(5) . ?
B7 B11 1.763(5) . ?
B8 B11 1.758(5) . ?
B8 B9 1.771(5) . ?
B9 B11 1.778(5) . ?
B9 B10 1.786(5) . ?
B10 B11 1.779(5) . ?
C21 C26 1.386(4) . ?
C21 C22 1.396(4) . ?
C22 C23 1.390(4) . ?
C23 C24 1.378(4) . ?
C24 C25 1.368(4) . ?
C25 C26 1.396(4) . ?
C31 C36 1.388(4) . ?
C31 C32 1.398(4) . ?
C32 C33 1.382(4) . ?
C33 C34 1.374(4) . ?
C34 C35 1.374(4) . ?
C35 C36 1.389(4) . ?
C41 C46 1.382(4) . ?
C41 C42 1.399(4) . ?
C42 C43 1.375(4) . ?
C43 C44 1.390(4) . ?
C44 C45 1.379(4) . ?
C45 C46 1.396(4) . ?
C51 C52 1.392(4) . ?
C51 C56 1.395(4) . ?
C52 C53 1.386(4) . ?
C53 C54 1.380(4) . ?
C54 C55 1.385(4) . ?
C55 C56 1.388(4) . ?
C61 C66 1.381(4) . ?
C61 C62 1.403(4) . ?
C62 C63 1.384(4) . ?
C63 C64 1.384(4) . ?
C64 C65 1.386(4) . ?
C65 C66 1.374(4) . ?
C71 C76 1.391(4) . ?
C71 C72 1.392(4) . ?
C72 C73 1.385(4) . ?
C73 C74 1.379(4) . ?
C74 C75 1.389(4) . ?
C75 C76 1.380(4) . ?
